data_7124464
loop_
_publ_author_name
'xu, kunhua'
'chen, wenming'
'lin, jin'
'chen, guifang'
'wang, biao'
'Xu, Tian'

_publ_section_title
;
 Facile Synthesis of 9H-Pyrrolo[1,2-a]indoles Via Br\/onsted Acid
 Catalyzed Cascade Reaction
;
_journal_name_full 'Chemical Communications'
_journal_paper_doi 10.1039/C9CC07228D
_journal_year 2019
_chemical_formula_moiety 'C25 H21 N O'
_chemical_formula_sum 'C25 H21 N O'
_chemical_formula_weight 351.43
_space_group_crystal_system orthorhombic
_space_group_IT_number 61
_space_group_name_Hall '-P 2ac 2ab'
_space_group_name_H-M_alt 'P b c a'
_atom_sites_solution_hydrogens geom
_atom_sites_solution_primary dual
_audit_creation_date 2019-07-03
_audit_creation_method
;
Olex2 1.2
(compiled 2018.05.29 svn.r3508 for OlexSys, GUI svn.r5506)
;
_audit_update_record
;
2019-07-31 deposited with the CCDC.	2019-11-11 downloaded from the CCDC.
;
_cell_angle_alpha 90
_cell_angle_beta 90
_cell_angle_gamma 90
_cell_formula_units_Z 16
_cell_length_a 10.580(4)
_cell_length_b 23.646(9)
_cell_length_c 30.450(11)
_cell_measurement_reflns_used 6513
_cell_measurement_temperature 273.15
_cell_measurement_theta_max 23.42
_cell_measurement_theta_min 2.21
_cell_volume 7618(5)
_computing_cell_refinement 'SAINT v8.34A (Bruker, 2013)'
_computing_data_reduction 'SAINT v8.34A (Bruker, 2013)'
_computing_molecular_graphics 'Olex2 (Dolomanov et al., 2009)'
_computing_publication_material 'Olex2 (Dolomanov et al., 2009)'
_computing_structure_refinement 'ShelXL (Sheldrick, 2015)'
_computing_structure_solution 'ShelXT (Sheldrick, 2015)'
_diffrn_ambient_temperature 273.15
_diffrn_measured_fraction_theta_full 0.999
_diffrn_measured_fraction_theta_max 0.994
_diffrn_measurement_device_type 'Bruker APEX-II CCD'
_diffrn_measurement_method '\f and \w scans'
_diffrn_radiation_monochromator graphite
_diffrn_radiation_type MoK\a
_diffrn_radiation_wavelength 0.71073
_diffrn_reflns_av_R_equivalents 0.0601
_diffrn_reflns_av_unetI/netI 0.0494
_diffrn_reflns_Laue_measured_fraction_full 0.999
_diffrn_reflns_Laue_measured_fraction_max 0.994
_diffrn_reflns_limit_h_max 13
_diffrn_reflns_limit_h_min -13
_diffrn_reflns_limit_k_max 21
_diffrn_reflns_limit_k_min -30
_diffrn_reflns_limit_l_max 39
_diffrn_reflns_limit_l_min -39
_diffrn_reflns_number 44129
_diffrn_reflns_point_group_measured_fraction_full 0.999
_diffrn_reflns_point_group_measured_fraction_max 0.994
_diffrn_reflns_theta_full 25.242
_diffrn_reflns_theta_max 27.574
_diffrn_reflns_theta_min 2.645
_diffrn_standards_number 0
_exptl_absorpt_coefficient_mu 0.074
_exptl_absorpt_correction_T_max 0.7456
_exptl_absorpt_correction_T_min 0.6678
_exptl_absorpt_correction_type multi-scan
_exptl_absorpt_process_details
'SADABS-2014/3 (Bruker,2014/3) was used for absorption correction. wR2(int) was 0.0876 before and 0.0441 after correction. The Ratio of minimum to maximum transmission is 0.8957. The \l/2 correction factor is 0.00150.'
_exptl_crystal_colour colourless
_exptl_crystal_colour_primary colourless
_exptl_crystal_density_diffrn 1.226
_exptl_crystal_description block
_exptl_crystal_F_000 2976
_refine_diff_density_max 0.187
_refine_diff_density_min -0.175
_refine_diff_density_rms 0.039
_refine_ls_extinction_coef 0.00136(13)
_refine_ls_extinction_expression Fc^*^=kFc[1+0.001xFc^2^\l^3^/sin(2\q)]^-1/4^
_refine_ls_extinction_method 'SHELXL-2018/3 (Sheldrick 2018)'
_refine_ls_goodness_of_fit_ref 1.012
_refine_ls_hydrogen_treatment constr
_refine_ls_matrix_type full
_refine_ls_number_parameters 492
_refine_ls_number_reflns 8778
_refine_ls_number_restraints 0
_refine_ls_restrained_S_all 1.012
_refine_ls_R_factor_all 0.1143
_refine_ls_R_factor_gt 0.0516
_refine_ls_shift/su_max 0.001
_refine_ls_shift/su_mean 0.000
_refine_ls_structure_factor_coef Fsqd
_refine_ls_weighting_details 'w=1/[\s^2^(Fo^2^)+(0.0501P)^2^+1.9308P] where P=(Fo^2^+2Fc^2^)/3'
_refine_ls_weighting_scheme calc
_refine_ls_wR_factor_gt 0.1078
_refine_ls_wR_factor_ref 0.1336
_reflns_Friedel_coverage 0.000
_reflns_number_gt 4958
_reflns_number_total 8778
_reflns_threshold_expression 'I > 2\s(I)'
_cod_data_source_file c9cc07228d2.cif
_cod_data_source_block 190702xt232_0m
_cod_database_code 7124464
_shelx_shelxl_version_number 2018/3
_shelx_space_group_comment
;
The symmetry employed for this shelxl refinement is uniquely defined
by the following loop, which should always be used as a source of
symmetry information in preference to the above space-group names.
They are only intended as comments.
;
_olex2_refinement_description
;
1. Fixed Uiso
 At 1.2 times of:
  All C(H) groups
 At 1.5 times of:
  All C(H,H,H) groups
2.a Ternary CH refined with riding coordinates:
 C2(H2), C28(H28)
2.b Aromatic/amide H refined with riding coordinates:
 C10(H10), C11(H11), C12(H12), C13(H13), C14(H14), C15(H15), C16(H16),
 C17(H17), C19(H19), C21(H21), C22(H22), C23(H23), C24(H24), C25(H25), C34(H34),
  C36(H36), C37(H37), C38(H38), C39(H39), C40(H40), C41(H41), C42(H42),
 C43(H43), C44(H44), C45(H45), C46(H46), C49(H49), C50(H50)
2.c Idealised Me refined as rotating group:
 C18(H18A,H18B,H18C), C20(H20A,H20B,H20C), C47(H47A,H47B,H47C), C48(H48A,H48B,
 H48C)
;
_olex2_submission_special_instructions 'No special instructions were received'

loop_
_space_group_symop_operation_xyz
'x, y, z'
'-x+1/2, -y, z+1/2'
'x+1/2, -y+1/2, -z'
'-x, y+1/2, -z+1/2'
'-x, -y, -z'
'x-1/2, y, -z-1/2'
'-x-1/2, y-1/2, z'
'x, -y-1/2, z-1/2'

loop_
_atom_site_label
_atom_site_type_symbol
_atom_site_fract_x
_atom_site_fract_y
_atom_site_fract_z
_atom_site_U_iso_or_equiv
_atom_site_adp_type
_atom_site_occupancy
_atom_site_site_symmetry_order
_atom_site_calc_flag
_atom_site_refinement_flags_posn
O1 O 0.87764(12) -0.32980(6) -0.87796(5) 0.0559(4) Uani 1 1 d .
N1 N 0.99869(14) -0.21170(6) -0.85101(5) 0.0387(4) Uani 1 1 d .
C1 C 1.06443(16) -0.25636(7) -0.84441(6) 0.0342(4) Uani 1 1 d .
C2 C 1.09061(16) -0.29811(7) -0.88093(6) 0.0329(4) Uani 1 1 d .
H2 H 1.136614 -0.329700 -0.867565 0.039 Uiso 1 1 calc R
C3 C 1.11753(17) -0.26575(7) -0.79990(6) 0.0364(4) Uani 1 1 d .
C4 C 1.31397(16) -0.29105(7) -0.91063(6) 0.0350(4) Uani 1 1 d .
C5 C 1.18185(16) -0.26957(7) -0.91196(6) 0.0333(4) Uani 1 1 d .
C6 C 0.94831(17) -0.19827(7) -0.89240(6) 0.0368(4) Uani 1 1 d .
C7 C 1.01211(17) -0.20372(7) -0.93298(6) 0.0362(4) Uani 1 1 d .
C8 C 0.96992(17) -0.32319(7) -0.90080(6) 0.0381(4) Uani 1 1 d .
C9 C 1.14091(17) -0.22692(7) -0.93737(6) 0.0366(4) Uani 1 1 d .
C10 C 1.33837(17) -0.34868(8) -0.91151(6) 0.0408(4) Uani 1 1 d .
H10 H 1.271368 -0.373939 -0.914002 0.049 Uiso 1 1 calc R
C11 C 0.82948(18) -0.17284(8) -0.89129(7) 0.0458(5) Uani 1 1 d .
H11 H 0.789098 -0.168329 -0.864387 0.055 Uiso 1 1 calc R
C12 C 1.41635(17) -0.25489(9) -0.90598(7) 0.0465(5) Uani 1 1 d .
H12 H 1.403087 -0.216046 -0.904708 0.056 Uiso 1 1 calc R
C13 C 0.9493(2) -0.18256(8) -0.97021(7) 0.0494(5) Uani 1 1 d .
H13 H 0.989698 -0.184628 -0.997283 0.059 Uiso 1 1 calc R
C14 C 1.45979(18) -0.36918(9) -0.90876(7) 0.0498(5) Uani 1 1 d .
H14 H 1.473977 -0.407985 -0.909527 0.060 Uiso 1 1 calc R
C15 C 1.0608(2) -0.24028(9) -0.76401(6) 0.0501(5) Uani 1 1 d .
H15 H 0.990845 -0.217095 -0.768138 0.060 Uiso 1 1 calc R
C16 C 1.22323(19) -0.29911(9) -0.79278(7) 0.0499(5) Uani 1 1 d .
H16 H 1.263066 -0.316571 -0.816396 0.060 Uiso 1 1 calc R
C17 C 0.7706(2) -0.15433(9) -0.92855(7) 0.0551(6) Uani 1 1 d .
H17 H 0.690031 -0.138666 -0.927077 0.066 Uiso 1 1 calc R
C18 C 0.9745(2) -0.34495(9) -0.94681(7) 0.0539(5) Uani 1 1 d .
H18A H 0.898327 -0.365450 -0.953084 0.081 Uiso 1 1 calc GR
H18B H 1.045954 -0.369639 -0.950098 0.081 Uiso 1 1 calc GR
H18C H 0.982313 -0.313771 -0.966812 0.081 Uiso 1 1 calc GR
C19 C 1.55994(19) -0.33281(10) -0.90490(7) 0.0557(6) Uani 1 1 d .
H19 H 1.642054 -0.346718 -0.903434 0.067 Uiso 1 1 calc R
C20 C 1.2210(2) -0.20243(9) -0.97383(7) 0.0535(6) Uani 1 1 d .
H20A H 1.304536 -0.218188 -0.972370 0.080 Uiso 1 1 calc GR
H20B H 1.225690 -0.162103 -0.970571 0.080 Uiso 1 1 calc GR
H20C H 1.183689 -0.211454 -1.001699 0.080 Uiso 1 1 calc GR
C21 C 1.53818(18) -0.27609(10) -0.90322(7) 0.0550(6) Uani 1 1 d .
H21 H 1.605865 -0.251299 -0.900186 0.066 Uiso 1 1 calc R
C22 C 1.2696(2) -0.30656(10) -0.75088(7) 0.0608(6) Uani 1 1 d .
H22 H 1.341201 -0.328693 -0.746569 0.073 Uiso 1 1 calc R
C23 C 0.8317(2) -0.15912(9) -0.96829(7) 0.0578(6) Uani 1 1 d .
H23 H 0.792767 -0.146375 -0.993827 0.069 Uiso 1 1 calc R
C24 C 1.2122(2) -0.28198(10) -0.71571(7) 0.0626(6) Uani 1 1 d .
H24 H 1.243838 -0.287508 -0.687538 0.075 Uiso 1 1 calc R
C25 C 1.1070(2) -0.24893(10) -0.72224(7) 0.0626(6) Uani 1 1 d .
H25 H 1.066829 -0.232318 -0.698336 0.075 Uiso 1 1 calc R
O2 O 0.58493(13) -0.44415(6) -0.62163(5) 0.0559(4) Uani 1 1 d .
N2 N 0.45792(14) -0.55492(6) -0.58607(5) 0.0416(4) Uani 1 1 d .
C26 C 0.38550(17) -0.51151(7) -0.58747(6) 0.0374(4) Uani 1 1 d .
C27 C 0.30982(17) -0.49812(7) -0.54797(6) 0.0381(4) Uani 1 1 d .
C28 C 0.37294(17) -0.47669(7) -0.62916(6) 0.0374(4) Uani 1 1 d .
H28 H 0.321675 -0.443523 -0.621731 0.045 Uiso 1 1 calc R
C29 C 0.29552(18) -0.51213(8) -0.66032(6) 0.0413(5) Uani 1 1 d .
C30 C 0.52292(18) -0.57541(8) -0.62256(7) 0.0425(5) Uani 1 1 d .
C31 C 0.49938(19) -0.45455(8) -0.64641(7) 0.0441(5) Uani 1 1 d .
C32 C 0.16447(19) -0.49208(8) -0.66911(6) 0.0457(5) Uani 1 1 d .
C33 C 0.47214(19) -0.58022(8) -0.66537(7) 0.0467(5) Uani 1 1 d .
C34 C 0.20336(19) -0.46401(9) -0.54983(7) 0.0505(5) Uani 1 1 d .
H34 H 0.179257 -0.448054 -0.576461 0.061 Uiso 1 1 calc R
C35 C 0.3462(2) -0.55927(8) -0.67781(6) 0.0479(5) Uani 1 1 d .
C36 C 0.3427(2) -0.52106(8) -0.50772(7) 0.0506(5) Uani 1 1 d .
H36 H 0.413010 -0.544526 -0.505739 0.061 Uiso 1 1 calc R
C37 C 0.6416(2) -0.59876(8) -0.61335(8) 0.0561(6) Uani 1 1 d .
H37 H 0.674227 -0.595703 -0.585089 0.067 Uiso 1 1 calc R
C38 C 0.1429(2) -0.43824(9) -0.68525(7) 0.0535(5) Uani 1 1 d .
H38 H 0.211285 -0.414550 -0.690676 0.064 Uiso 1 1 calc R
C39 C 0.2731(2) -0.50970(10) -0.47067(7) 0.0602(6) Uani 1 1 d .
H39 H 0.297711 -0.524846 -0.443804 0.072 Uiso 1 1 calc R
C40 C 0.1675(2) -0.47609(10) -0.47309(7) 0.0619(6) Uani 1 1 d .
H40 H 0.119935 -0.468766 -0.448046 0.074 Uiso 1 1 calc R
C41 C 0.5453(2) -0.61040(9) -0.69597(8) 0.0647(7) Uani 1 1 d .
H41 H 0.513174 -0.615604 -0.724114 0.078 Uiso 1 1 calc R
C42 C 0.1328(2) -0.45349(10) -0.51265(7) 0.0614(6) Uani 1 1 d .
H42 H 0.061125 -0.430860 -0.514471 0.074 Uiso 1 1 calc R
C43 C 0.7106(2) -0.62592(9) -0.64486(10) 0.0688(7) Uani 1 1 d .
H43 H 0.790508 -0.639955 -0.638296 0.083 Uiso 1 1 calc R
C44 C 0.0224(2) -0.41898(11) -0.69345(8) 0.0664(7) Uani 1 1 d .
H44 H 0.010241 -0.382660 -0.704375 0.080 Uiso 1 1 calc R
C45 C 0.6613(3) -0.63240(10) -0.68632(10) 0.0732(8) Uani 1 1 d .
H45 H 0.706752 -0.651708 -0.707723 0.088 Uiso 1 1 calc R
C46 C 0.0605(2) -0.52552(11) -0.66063(9) 0.0697(7) Uani 1 1 d .
H46 H 0.071632 -0.561661 -0.649216 0.084 Uiso 1 1 calc R
C47 C 0.2795(2) -0.59025(11) -0.71456(7) 0.0722(7) Uani 1 1 d .
H47A H 0.192921 -0.578272 -0.715880 0.108 Uiso 1 1 calc GR
H47B H 0.282936 -0.630224 -0.709192 0.108 Uiso 1 1 calc GR
H47C H 0.320429 -0.581912 -0.741953 0.108 Uiso 1 1 calc GR
C48 C 0.5091(2) -0.44035(11) -0.69413(7) 0.0713(7) Uani 1 1 d .
H48A H 0.577793 -0.414431 -0.698590 0.107 Uiso 1 1 calc GR
H48B H 0.431695 -0.423239 -0.703780 0.107 Uiso 1 1 calc GR
H48C H 0.524222 -0.474261 -0.710651 0.107 Uiso 1 1 calc GR
C49 C -0.0786(2) -0.45287(13) -0.68563(9) 0.0782(8) Uani 1 1 d .
H49 H -0.159857 -0.440043 -0.691606 0.094 Uiso 1 1 calc R
C50 C -0.0606(2) -0.50566(14) -0.66901(10) 0.0871(9) Uani 1 1 d .
H50 H -0.129948 -0.528633 -0.663214 0.104 Uiso 1 1 calc R

loop_
_atom_site_aniso_label
_atom_site_aniso_U_11
_atom_site_aniso_U_22
_atom_site_aniso_U_33
_atom_site_aniso_U_23
_atom_site_aniso_U_13
_atom_site_aniso_U_12
O1 0.0354(7) 0.0574(9) 0.0749(10) -0.0113(8) 0.0112(7) -0.0076(7)
N1 0.0400(9) 0.0378(9) 0.0384(9) -0.0021(7) 0.0022(7) 0.0029(7)
C1 0.0298(9) 0.0328(10) 0.0401(11) -0.0008(8) 0.0027(8) -0.0020(8)
C2 0.0309(9) 0.0304(9) 0.0373(10) 0.0016(8) 0.0007(8) 0.0029(7)
C3 0.0360(10) 0.0351(10) 0.0380(10) 0.0007(8) -0.0005(8) -0.0056(8)
C4 0.0337(10) 0.0371(10) 0.0342(10) -0.0018(8) 0.0029(8) 0.0016(8)
C5 0.0322(9) 0.0324(9) 0.0353(10) -0.0028(8) 0.0039(8) 0.0000(8)
C6 0.0390(10) 0.0292(9) 0.0421(11) -0.0023(8) -0.0016(8) 0.0027(8)
C7 0.0393(10) 0.0298(9) 0.0396(10) 0.0010(8) 0.0016(8) 0.0040(8)
C8 0.0346(10) 0.0298(10) 0.0500(12) -0.0003(9) -0.0012(9) 0.0023(8)
C9 0.0374(10) 0.0351(10) 0.0372(10) 0.0015(8) 0.0033(8) 0.0012(8)
C10 0.0355(10) 0.0420(11) 0.0447(11) -0.0001(9) 0.0049(9) 0.0024(9)
C11 0.0459(11) 0.0405(11) 0.0511(12) -0.0033(9) 0.0034(10) 0.0121(9)
C12 0.0396(11) 0.0419(11) 0.0580(13) -0.0053(10) 0.0038(9) -0.0018(9)
C13 0.0557(13) 0.0495(12) 0.0431(12) 0.0072(10) -0.0003(10) 0.0124(10)
C14 0.0438(12) 0.0477(12) 0.0579(13) 0.0042(10) 0.0078(10) 0.0135(10)
C15 0.0567(13) 0.0502(12) 0.0433(12) -0.0031(10) -0.0022(10) 0.0036(10)
C16 0.0459(12) 0.0599(13) 0.0439(12) 0.0024(10) -0.0030(9) 0.0054(10)
C17 0.0451(12) 0.0523(13) 0.0678(15) 0.0022(11) -0.0050(11) 0.0200(10)
C18 0.0579(13) 0.0529(13) 0.0507(13) -0.0063(11) -0.0091(11) -0.0063(11)
C19 0.0345(11) 0.0719(16) 0.0608(14) 0.0037(12) 0.0019(10) 0.0121(11)
C20 0.0512(13) 0.0570(13) 0.0522(13) 0.0131(11) 0.0106(10) 0.0021(10)
C21 0.0341(11) 0.0674(15) 0.0634(15) -0.0068(12) 0.0011(10) -0.0094(10)
C22 0.0563(14) 0.0695(15) 0.0566(14) 0.0093(13) -0.0120(11) 0.0081(12)
C23 0.0606(14) 0.0606(14) 0.0523(14) 0.0079(11) -0.0073(11) 0.0205(12)
C24 0.0806(17) 0.0645(15) 0.0426(13) 0.0073(11) -0.0177(12) -0.0055(13)
C25 0.0827(17) 0.0661(15) 0.0391(12) -0.0054(11) -0.0019(12) 0.0037(14)
O2 0.0490(8) 0.0514(9) 0.0671(10) 0.0100(7) -0.0162(8) -0.0109(7)
N2 0.0428(9) 0.0347(9) 0.0474(10) 0.0052(7) -0.0050(8) -0.0016(7)
C26 0.0381(10) 0.0315(10) 0.0427(11) 0.0036(8) -0.0099(9) -0.0040(8)
C27 0.0427(11) 0.0326(10) 0.0389(11) 0.0025(8) -0.0068(9) -0.0059(8)
C28 0.0398(10) 0.0307(9) 0.0416(11) 0.0033(8) -0.0056(8) -0.0011(8)
C29 0.0462(11) 0.0374(10) 0.0403(11) 0.0054(9) -0.0068(9) -0.0058(9)
C30 0.0450(11) 0.0275(9) 0.0551(13) 0.0067(9) 0.0027(10) -0.0041(8)
C31 0.0456(12) 0.0315(10) 0.0551(13) 0.0065(9) -0.0053(10) -0.0023(9)
C32 0.0477(12) 0.0477(12) 0.0417(11) 0.0008(9) -0.0098(9) -0.0055(10)
C33 0.0541(13) 0.0335(10) 0.0524(13) 0.0036(9) 0.0064(10) -0.0034(9)
C34 0.0516(12) 0.0568(13) 0.0432(12) 0.0056(10) -0.0038(10) 0.0075(10)
C35 0.0584(13) 0.0411(11) 0.0443(12) 0.0010(9) -0.0041(10) -0.0078(10)
C36 0.0539(13) 0.0480(12) 0.0500(13) 0.0098(10) -0.0103(11) -0.0014(10)
C37 0.0524(13) 0.0365(11) 0.0794(16) 0.0120(11) -0.0010(12) 0.0043(10)
C38 0.0522(13) 0.0550(13) 0.0532(13) 0.0061(11) -0.0089(10) 0.0000(10)
C39 0.0757(16) 0.0631(15) 0.0419(13) 0.0098(11) -0.0056(12) -0.0078(13)
C40 0.0664(16) 0.0719(16) 0.0474(14) -0.0055(12) 0.0050(12) -0.0099(13)
C41 0.0817(18) 0.0506(13) 0.0618(15) 0.0015(12) 0.0181(13) 0.0017(13)
C42 0.0581(14) 0.0686(15) 0.0574(15) -0.0027(12) 0.0003(12) 0.0090(12)
C43 0.0590(15) 0.0456(13) 0.102(2) 0.0199(14) 0.0202(15) 0.0117(11)
C44 0.0652(16) 0.0706(16) 0.0634(16) 0.0017(13) -0.0171(13) 0.0124(14)
C45 0.0828(19) 0.0510(14) 0.086(2) 0.0115(14) 0.0375(16) 0.0120(13)
C46 0.0553(15) 0.0652(15) 0.0884(19) 0.0150(14) -0.0142(13) -0.0153(12)
C47 0.0906(19) 0.0674(16) 0.0586(14) -0.0163(13) -0.0142(13) -0.0047(14)
C48 0.0733(16) 0.0847(18) 0.0559(15) 0.0209(13) -0.0001(12) -0.0231(14)
C49 0.0532(15) 0.096(2) 0.086(2) -0.0082(17) -0.0225(14) 0.0086(15)
C50 0.0497(15) 0.101(2) 0.111(2) 0.0059(19) -0.0111(15) -0.0228(15)

loop_
_atom_type_symbol
_atom_type_description
_atom_type_scat_dispersion_real
_atom_type_scat_dispersion_imag
_atom_type_scat_source
C C 0.0033 0.0016 'International Tables Vol C Tables 4.2.6.8 and 6.1.1.4'
H H 0.0000 0.0000 'International Tables Vol C Tables 4.2.6.8 and 6.1.1.4'
N N 0.0061 0.0033 'International Tables Vol C Tables 4.2.6.8 and 6.1.1.4'
O O 0.0106 0.0060 'International Tables Vol C Tables 4.2.6.8 and 6.1.1.4'

loop_
_geom_angle_atom_site_label_1
_geom_angle_atom_site_label_2
_geom_angle_atom_site_label_3
_geom_angle
C1 N1 C6 122.24(15)
N1 C1 C2 121.49(16)
N1 C1 C3 118.19(16)
C3 C1 C2 120.31(15)
C1 C2 H2 106.4
C1 C2 C8 112.97(14)
C5 C2 C1 106.58(14)
C5 C2 H2 106.4
C5 C2 C8 117.30(15)
C8 C2 H2 106.4
C15 C3 C1 119.47(17)
C15 C3 C16 118.29(18)
C16 C3 C1 122.24(17)
C10 C4 C5 120.65(16)
C10 C4 C12 117.52(17)
C12 C4 C5 121.73(16)
C4 C5 C2 115.53(15)
C9 C5 C2 119.34(16)
C9 C5 C4 125.11(16)
N1 C6 C7 125.61(16)
C11 C6 N1 114.71(17)
C11 C6 C7 119.40(17)
C6 C7 C9 123.65(16)
C13 C7 C6 116.52(17)
C13 C7 C9 119.73(17)
O1 C8 C2 119.72(17)
O1 C8 C18 121.44(18)
C18 C8 C2 118.46(16)
C5 C9 C7 121.67(16)
C5 C9 C20 122.00(17)
C7 C9 C20 116.23(16)
C4 C10 H10 119.4
C14 C10 C4 121.25(18)
C14 C10 H10 119.4
C6 C11 H11 119.0
C17 C11 C6 121.97(19)
C17 C11 H11 119.0
C4 C12 H12 119.7
C21 C12 C4 120.64(19)
C21 C12 H12 119.7
C7 C13 H13 118.6
C23 C13 C7 122.79(19)
C23 C13 H13 118.6
C10 C14 H14 119.8
C19 C14 C10 120.42(19)
C19 C14 H14 119.8
C3 C15 H15 119.7
C25 C15 C3 120.7(2)
C25 C15 H15 119.7
C3 C16 H16 119.8
C22 C16 C3 120.3(2)
C22 C16 H16 119.8
C11 C17 H17 120.4
C11 C17 C23 119.28(19)
C23 C17 H17 120.4
C8 C18 H18A 109.5
C8 C18 H18B 109.5
C8 C18 H18C 109.5
H18A C18 H18B 109.5
H18A C18 H18C 109.5
H18B C18 H18C 109.5
C14 C19 H19 120.3
C21 C19 C14 119.40(19)
C21 C19 H19 120.3
C9 C20 H20A 109.5
C9 C20 H20B 109.5
C9 C20 H20C 109.5
H20A C20 H20B 109.5
H20A C20 H20C 109.5
H20B C20 H20C 109.5
C12 C21 H21 119.6
C19 C21 C12 120.8(2)
C19 C21 H21 119.6
C16 C22 H22 119.5
C24 C22 C16 121.0(2)
C24 C22 H22 119.5
C13 C23 C17 120.0(2)
C13 C23 H23 120.0
C17 C23 H23 120.0
C22 C24 H24 120.3
C22 C24 C25 119.4(2)
C25 C24 H24 120.3
C15 C25 H25 119.8
C24 C25 C15 120.3(2)
C24 C25 H25 119.8
C26 N2 C30 123.16(17)
N2 C26 C27 117.92(17)
N2 C26 C28 120.94(17)
C27 C26 C28 121.07(16)
C34 C27 C26 122.08(17)
C36 C27 C26 119.99(17)
C36 C27 C34 117.90(19)
C26 C28 H28 106.8
C26 C28 C31 113.33(15)
C29 C28 C26 105.79(14)
C29 C28 H28 106.8
C29 C28 C31 116.69(16)
C31 C28 H28 106.8
C32 C29 C28 116.22(16)
C35 C29 C28 119.51(17)
C35 C29 C32 124.27(18)
N2 C30 C33 125.12(18)
N2 C30 C37 114.83(19)
C37 C30 C33 119.57(19)
O2 C31 C28 120.81(18)
O2 C31 C48 120.76(19)
C48 C31 C28 118.11(18)
C38 C32 C29 120.69(18)
C46 C32 C29 121.75(19)
C46 C32 C38 117.5(2)
C30 C33 C35 123.65(18)
C41 C33 C30 116.3(2)
C41 C33 C35 119.9(2)
C27 C34 H34 119.6
C42 C34 C27 120.7(2)
C42 C34 H34 119.6
C29 C35 C33 122.52(18)
C29 C35 C47 120.5(2)
C33 C35 C47 116.74(19)
C27 C36 H36 119.5
C39 C36 C27 121.1(2)
C39 C36 H36 119.5
C30 C37 H37 119.2
C43 C37 C30 121.6(2)
C43 C37 H37 119.2
C32 C38 H38 119.3
C44 C38 C32 121.5(2)
C44 C38 H38 119.3
C36 C39 H39 119.8
C36 C39 C40 120.3(2)
C40 C39 H39 119.8
C39 C40 H40 120.3
C42 C40 C39 119.5(2)
C42 C40 H40 120.3
C33 C41 H41 118.5
C45 C41 C33 123.1(2)
C45 C41 H41 118.5
C34 C42 H42 119.8
C40 C42 C34 120.5(2)
C40 C42 H42 119.8
C37 C43 H43 120.2
C37 C43 C45 119.6(2)
C45 C43 H43 120.2
C38 C44 H44 119.9
C49 C44 C38 120.1(2)
C49 C44 H44 119.9
C41 C45 C43 119.8(2)
C41 C45 H45 120.1
C43 C45 H45 120.1
C32 C46 H46 119.7
C32 C46 C50 120.5(2)
C50 C46 H46 119.7
C35 C47 H47A 109.5
C35 C47 H47B 109.5
C35 C47 H47C 109.5
H47A C47 H47B 109.5
H47A C47 H47C 109.5
H47B C47 H47C 109.5
C31 C48 H48A 109.5
C31 C48 H48B 109.5
C31 C48 H48C 109.5
H48A C48 H48B 109.5
H48A C48 H48C 109.5
H48B C48 H48C 109.5
C44 C49 H49 120.1
C44 C49 C50 119.8(2)
C50 C49 H49 120.1
C46 C50 H50 119.7
C49 C50 C46 120.5(2)
C49 C50 H50 119.7

loop_
_geom_bond_atom_site_label_1
_geom_bond_atom_site_label_2
_geom_bond_distance
O1 C8 1.209(2)
N1 C1 1.280(2)
N1 C6 1.405(2)
C1 C2 1.513(2)
C1 C3 1.484(3)
C2 H2 0.9800
C2 C5 1.510(2)
C2 C8 1.532(2)
C3 C15 1.384(3)
C3 C16 1.386(3)
C4 C5 1.488(2)
C4 C10 1.387(3)
C4 C12 1.387(3)
C5 C9 1.343(2)
C6 C7 1.414(2)
C6 C11 1.394(3)
C7 C9 1.475(2)
C7 C13 1.406(3)
C8 C18 1.493(3)
C9 C20 1.512(3)
C10 H10 0.9300
C10 C14 1.376(3)
C11 H11 0.9300
C11 C17 1.367(3)
C12 H12 0.9300
C12 C21 1.386(3)
C13 H13 0.9300
C13 C23 1.363(3)
C14 H14 0.9300
C14 C19 1.370(3)
C15 H15 0.9300
C15 C25 1.378(3)
C16 H16 0.9300
C16 C22 1.378(3)
C17 H17 0.9300
C17 C23 1.377(3)
C18 H18A 0.9600
C18 H18B 0.9600
C18 H18C 0.9600
C19 H19 0.9300
C19 C21 1.362(3)
C20 H20A 0.9600
C20 H20B 0.9600
C20 H20C 0.9600
C21 H21 0.9300
C22 H22 0.9300
C22 C24 1.362(3)
C23 H23 0.9300
C24 H24 0.9300
C24 C25 1.374(3)
C25 H25 0.9300
O2 C31 1.204(2)
N2 C26 1.281(2)
N2 C30 1.394(2)
C26 C27 1.479(3)
C26 C28 1.519(2)
C27 C34 1.387(3)
C27 C36 1.385(3)
C28 H28 0.9800
C28 C29 1.508(2)
C28 C31 1.530(3)
C29 C32 1.490(3)
C29 C35 1.347(3)
C30 C33 1.415(3)
C30 C37 1.400(3)
C31 C48 1.495(3)
C32 C38 1.384(3)
C32 C46 1.379(3)
C33 C35 1.471(3)
C33 C41 1.406(3)
C34 H34 0.9300
C34 C42 1.379(3)
C35 C47 1.512(3)
C36 H36 0.9300
C36 C39 1.373(3)
C37 H37 0.9300
C37 C43 1.366(3)
C38 H38 0.9300
C38 C44 1.376(3)
C39 H39 0.9300
C39 C40 1.373(3)
C40 H40 0.9300
C40 C42 1.368(3)
C41 H41 0.9300
C41 C45 1.364(3)
C42 H42 0.9300
C43 H43 0.9300
C43 C45 1.375(4)
C44 H44 0.9300
C44 C49 1.357(4)
C45 H45 0.9300
C46 H46 0.9300
C46 C50 1.388(3)
C47 H47A 0.9600
C47 H47B 0.9600
C47 H47C 0.9600
C48 H48A 0.9600
C48 H48B 0.9600
C48 H48C 0.9600
C49 H49 0.9300
C49 C50 1.360(4)
C50 H50 0.9300

loop_
_geom_torsion_atom_site_label_1
_geom_torsion_atom_site_label_2
_geom_torsion_atom_site_label_3
_geom_torsion_atom_site_label_4
_geom_torsion
N1 C1 C2 C5 70.8(2)
N1 C1 C2 C8 -59.4(2)
N1 C1 C3 C15 23.7(3)
N1 C1 C3 C16 -155.92(18)
N1 C6 C7 C9 2.6(3)
N1 C6 C7 C13 -173.75(17)
N1 C6 C11 C17 176.32(18)
C1 N1 C6 C7 -42.4(3)
C1 N1 C6 C11 143.66(17)
C1 C2 C5 C4 106.93(17)
C1 C2 C5 C9 -71.5(2)
C1 C2 C8 O1 -31.7(2)
C1 C2 C8 C18 155.19(17)
C1 C3 C15 C25 179.04(19)
C1 C3 C16 C22 179.81(19)
C2 C1 C3 C15 -157.67(16)
C2 C1 C3 C16 22.7(3)
C2 C5 C9 C7 5.6(3)
C2 C5 C9 C20 -170.58(17)
C3 C1 C2 C5 -107.75(17)
C3 C1 C2 C8 122.01(17)
C3 C15 C25 C24 1.6(3)
C3 C16 C22 C24 0.7(3)
C4 C5 C9 C7 -172.65(16)
C4 C5 C9 C20 11.2(3)
C4 C10 C14 C19 0.2(3)
C4 C12 C21 C19 -0.2(3)
C5 C2 C8 O1 -156.32(17)
C5 C2 C8 C18 30.6(2)
C5 C4 C10 C14 -177.72(18)
C5 C4 C12 C21 177.63(18)
C6 N1 C1 C2 -0.8(3)
C6 N1 C1 C3 177.76(15)
C6 C7 C9 C5 36.2(3)
C6 C7 C9 C20 -147.45(18)
C6 C7 C13 C23 -1.6(3)
C6 C11 C17 C23 -2.2(3)
C7 C6 C11 C17 1.9(3)
C7 C13 C23 C17 1.4(3)
C8 C2 C5 C4 -125.34(17)
C8 C2 C5 C9 56.2(2)
C9 C7 C13 C23 -178.14(19)
C10 C4 C5 C2 47.2(2)
C10 C4 C5 C9 -134.5(2)
C10 C4 C12 C21 1.2(3)
C10 C14 C19 C21 0.9(3)
C11 C6 C7 C9 176.34(17)
C11 C6 C7 C13 0.0(3)
C11 C17 C23 C13 0.5(3)
C12 C4 C5 C2 -129.12(18)
C12 C4 C5 C9 49.2(3)
C12 C4 C10 C14 -1.3(3)
C13 C7 C9 C5 -147.59(18)
C13 C7 C9 C20 28.8(3)
C14 C19 C21 C12 -0.9(3)
C15 C3 C16 C22 0.2(3)
C16 C3 C15 C25 -1.3(3)
C16 C22 C24 C25 -0.5(4)
C22 C24 C25 C15 -0.6(4)
N2 C26 C27 C34 -160.16(18)
N2 C26 C27 C36 18.2(3)
N2 C26 C28 C29 73.1(2)
N2 C26 C28 C31 -55.9(2)
N2 C30 C33 C35 5.7(3)
N2 C30 C33 C41 -169.82(18)
N2 C30 C37 C43 172.93(18)
C26 N2 C30 C33 -42.1(3)
C26 N2 C30 C37 145.88(18)
C26 C27 C34 C42 178.29(19)
C26 C27 C36 C39 -179.34(18)
C26 C28 C29 C32 109.20(18)
C26 C28 C29 C35 -69.9(2)
C26 C28 C31 O2 -30.2(2)
C26 C28 C31 C48 156.27(18)
C27 C26 C28 C29 -103.77(19)
C27 C26 C28 C31 127.16(17)
C27 C34 C42 C40 0.7(3)
C27 C36 C39 C40 1.4(3)
C28 C26 C27 C34 16.8(3)
C28 C26 C27 C36 -164.86(17)
C28 C29 C32 C38 56.7(2)
C28 C29 C32 C46 -121.8(2)
C28 C29 C35 C33 4.4(3)
C28 C29 C35 C47 -169.96(18)
C29 C28 C31 O2 -153.45(18)
C29 C28 C31 C48 33.0(2)
C29 C32 C38 C44 -179.83(19)
C29 C32 C46 C50 179.8(2)
C30 N2 C26 C27 172.70(16)
C30 N2 C26 C28 -4.3(3)
C30 C33 C35 C29 34.6(3)
C30 C33 C35 C47 -150.8(2)
C30 C33 C41 C45 -2.4(3)
C30 C37 C43 C45 -2.3(3)
C31 C28 C29 C32 -123.72(18)
C31 C28 C29 C35 57.1(2)
C32 C29 C35 C33 -174.65(18)
C32 C29 C35 C47 11.0(3)
C32 C38 C44 C49 0.2(4)
C32 C46 C50 C49 -0.1(4)
C33 C30 C37 C43 0.5(3)
C33 C41 C45 C43 0.7(4)
C34 C27 C36 C39 -1.0(3)
C35 C29 C32 C38 -124.2(2)
C35 C29 C32 C46 57.3(3)
C35 C33 C41 C45 -178.1(2)
C36 C27 C34 C42 -0.1(3)
C36 C39 C40 C42 -0.7(3)
C37 C30 C33 C35 177.31(17)
C37 C30 C33 C41 1.8(3)
C37 C43 C45 C41 1.7(4)
C38 C32 C46 C50 1.3(4)
C38 C44 C49 C50 1.0(4)
C39 C40 C42 C34 -0.3(3)
C41 C33 C35 C29 -150.0(2)
C41 C33 C35 C47 24.5(3)
C44 C49 C50 C46 -1.0(4)
C46 C32 C38 C44 -1.3(3)
